data_7119649
loop_
_publ_author_name
'Yan Lu'
'Yuhang Zhou'
'Lili Lin'
'Haifeng Zheng'
'Kai Fu'
'Xiaohua Liu'
'Xiaoming Feng'

_publ_section_title
;
 N,N'-Dioxide/nickel(II)-catalyzed asymmetric Diels-Alder reaction of
 cyclopentadiene with 2,3-dioxopyrrolidines and 2=alkenoyl pyridines
;
_journal_name_full Chem.Commun.
_journal_page_first 8255
_journal_volume 52
_journal_year 2016
_chemical_absolute_configuration ad
_chemical_formula_moiety 'C23 H20 Cl N O2'
_chemical_formula_sum 'C23 H20 Cl N O2'
_chemical_formula_weight 377.85
_space_group_crystal_system orthorhombic
_space_group_IT_number 19
_space_group_name_Hall 'P 2ac 2ab'
_space_group_name_H-M_alt 'P 21 21 21'
_symmetry_space_group_name_Hall 'P 2ac 2ab'
_symmetry_space_group_name_H-M 'P 21 21 21'
_atom_sites_solution_hydrogens geom
_audit_creation_date 2015-11-24
_audit_creation_method
;
Olex2 1.2
(compiled 2015.09.30 svn.r3233 for OlexSys, GUI svn.r5103)
;
_audit_update_record
;
2015-11-24 deposited with the CCDC.
2016-06-01 downloaded from the CCDC.
;
_cell_angle_alpha 90
_cell_angle_beta 90
_cell_angle_gamma 90
_cell_formula_units_Z 4
_cell_length_a 9.4627(2)
_cell_length_b 11.1519(3)
_cell_length_c 18.1676(6)
_cell_measurement_reflns_used 5313
_cell_measurement_temperature 294.39(10)
_cell_measurement_theta_max 72.4690
_cell_measurement_theta_min 3.9550
_cell_volume 1917.17(9)
_computing_cell_refinement
;
CrysAlisPro, Agilent Technologies,
Version 1.171.37.35 (release 13-08-2014 CrysAlis171 .NET)
(compiled Aug 13 2014,18:06:01)
;
_computing_data_collection
;
CrysAlisPro, Agilent Technologies,
Version 1.171.37.35 (release 13-08-2014 CrysAlis171 .NET)
(compiled Aug 13 2014,18:06:01)
;
_computing_data_reduction
;
CrysAlisPro, Agilent Technologies,
Version 1.171.37.35 (release 13-08-2014 CrysAlis171 .NET)
(compiled Aug 13 2014,18:06:01)
;
_computing_molecular_graphics 'Olex2 (Dolomanov et al., 2009)'
_computing_publication_material 'Olex2 (Dolomanov et al., 2009)'
_computing_structure_refinement 'ShelXL (Sheldrick, 2015)'
_computing_structure_solution 'ShelXT (Sheldrick, 2015)'
_diffrn_ambient_environment air
_diffrn_ambient_temperature 294.39(10)
_diffrn_detector 'CCD plate'
_diffrn_detector_area_resol_mean 15.9595
_diffrn_detector_type EosS2
_diffrn_measured_fraction_theta_full 0.999
_diffrn_measured_fraction_theta_max 0.999
_diffrn_measurement_details
;
#__ type_ start__ end____ width___ exp.time_
  1 omega   23.00   90.00   1.0000    4.2200
omega____ theta____ kappa____ phi______ frames
    -       36.4171 -125.0000  150.0000 67

#__ type_ start__ end____ width___ exp.time_
  2 omega    1.00   75.00   1.0000    4.2200
omega____ theta____ kappa____ phi______ frames
    -       36.4171  -99.0000    0.0000 74

#__ type_ start__ end____ width___ exp.time_
  3 omega  -33.00   55.00   1.0000    4.2200
omega____ theta____ kappa____ phi______ frames
    -       36.4171  -38.0000 -150.0000 88

#__ type_ start__ end____ width___ exp.time_
  4 omega   23.00   90.00   1.0000    4.2200
omega____ theta____ kappa____ phi______ frames
    -       36.4171 -125.0000   90.0000 67

#__ type_ start__ end____ width___ exp.time_
  5 omega   18.00  106.00   1.0000    4.2200
omega____ theta____ kappa____ phi______ frames
    -       36.4171   38.0000   30.0000 88

#__ type_ start__ end____ width___ exp.time_
  6 omega   39.00  109.00   1.0000   40.0000
omega____ theta____ kappa____ phi______ frames
    -      108.0000  -94.0000 -150.0000 70

#__ type_ start__ end____ width___ exp.time_
  7 omega  100.00  178.00   1.0000   40.0000
omega____ theta____ kappa____ phi______ frames
    -      108.0000  111.0000   90.0000 78

#__ type_ start__ end____ width___ exp.time_
  8 omega   40.00   98.00   1.0000   40.0000
omega____ theta____ kappa____ phi______ frames
    -      108.0000  -45.0000   60.0000 58

#__ type_ start__ end____ width___ exp.time_
  9 omega   38.00   91.00   1.0000   40.0000
omega____ theta____ kappa____ phi______ frames
    -      108.0000  -30.0000  150.0000 53

#__ type_ start__ end____ width___ exp.time_
 10 omega   91.00  176.00   1.0000   40.0000
omega____ theta____ kappa____ phi______ frames
    -      108.0000   45.0000   60.0000 85

#__ type_ start__ end____ width___ exp.time_
 11 omega   40.00  135.00   1.0000   40.0000
omega____ theta____ kappa____ phi______ frames
    -      108.0000  -77.0000  -30.0000 95

#__ type_ start__ end____ width___ exp.time_
 12 omega   40.00   98.00   1.0000   40.0000
omega____ theta____ kappa____ phi______ frames
    -      108.0000  -45.0000  120.0000 58

#__ type_ start__ end____ width___ exp.time_
 13 omega   38.00   91.00   1.0000   40.0000
omega____ theta____ kappa____ phi______ frames
    -      108.0000  -30.0000  -60.0000 53

#__ type_ start__ end____ width___ exp.time_
 14 omega   38.00  116.00   1.0000   40.0000
omega____ theta____ kappa____ phi______ frames
    -      108.0000 -111.0000  120.0000 78

#__ type_ start__ end____ width___ exp.time_
 15 omega   20.00  104.00   1.0000    4.2200
omega____ theta____ kappa____ phi______ frames
    -       36.4171   57.0000  150.0000 84

#__ type_ start__ end____ width___ exp.time_
 16 omega   10.00  104.00   1.0000    4.2200
omega____ theta____ kappa____ phi______ frames
    -       36.4171   77.0000 -120.0000 94
;
_diffrn_measurement_device 'four-circle diffractometer'
_diffrn_measurement_device_type 'New Gemini, Dual, Cu at zero, EosS2'
_diffrn_measurement_method '\w scans'
_diffrn_orient_matrix_UB_11 0.0829749000
_diffrn_orient_matrix_UB_12 0.0007470000
_diffrn_orient_matrix_UB_13 -0.0729433000
_diffrn_orient_matrix_UB_21 -0.0811855000
_diffrn_orient_matrix_UB_22 0.1127751000
_diffrn_orient_matrix_UB_23 -0.0245828000
_diffrn_orient_matrix_UB_31 0.1141596000
_diffrn_orient_matrix_UB_32 0.0797646000
_diffrn_orient_matrix_UB_33 0.0355744000
_diffrn_radiation_monochromator graphite
_diffrn_radiation_probe x-ray
_diffrn_radiation_type CuK\a
_diffrn_radiation_wavelength 1.54184
_diffrn_reflns_av_R_equivalents 0.0330
_diffrn_reflns_av_unetI/netI 0.0283
_diffrn_reflns_Laue_measured_fraction_full 0.999
_diffrn_reflns_Laue_measured_fraction_max 0.999
_diffrn_reflns_limit_h_max 11
_diffrn_reflns_limit_h_min -7
_diffrn_reflns_limit_k_max 13
_diffrn_reflns_limit_k_min -12
_diffrn_reflns_limit_l_max 21
_diffrn_reflns_limit_l_min -18
_diffrn_reflns_number 10153
_diffrn_reflns_point_group_measured_fraction_full 0.999
_diffrn_reflns_point_group_measured_fraction_max 0.999
_diffrn_reflns_theta_full 67.063
_diffrn_reflns_theta_max 67.063
_diffrn_reflns_theta_min 4.653
_diffrn_source 'Enhance (Cu) X-ray Source'
_exptl_absorpt_coefficient_mu 1.899
_exptl_absorpt_correction_T_max 1.00000
_exptl_absorpt_correction_T_min 0.44016
_exptl_absorpt_correction_type multi-scan
_exptl_absorpt_process_details
;
CrysAlisPro, Agilent Technologies,
Version 1.171.37.35 (release 13-08-2014 CrysAlis171 .NET)
(compiled Aug 13 2014,18:06:01)
Empirical absorption correction using spherical harmonics,
 implemented in SCALE3 ABSPACK scaling algorithm.
;
_exptl_crystal_colour 'clear light colourless'
_exptl_crystal_colour_lustre clear
_exptl_crystal_colour_modifier light
_exptl_crystal_colour_primary colourless
_exptl_crystal_density_diffrn 1.309
_exptl_crystal_F_000 792
_exptl_crystal_size_max 0.5
_exptl_crystal_size_mid 0.5
_exptl_crystal_size_min 0.1
_refine_diff_density_max 0.399
_refine_diff_density_min -0.221
_refine_diff_density_rms 0.046
_refine_ls_abs_structure_details
;
 Flack x determined using 1276 quotients [(I+)-(I-)]/[(I+)+(I-)]
 (Parsons, Flack and Wagner, Acta Cryst. B69 (2013) 249-259).
;
_refine_ls_abs_structure_Flack 0.010(11)
_refine_ls_extinction_coef .
_refine_ls_extinction_method none
_refine_ls_goodness_of_fit_ref 1.067
_refine_ls_hydrogen_treatment constr
_refine_ls_matrix_type full
_refine_ls_number_parameters 244
_refine_ls_number_reflns 3423
_refine_ls_number_restraints 0
_refine_ls_restrained_S_all 1.067
_refine_ls_R_factor_all 0.0509
_refine_ls_R_factor_gt 0.0479
_refine_ls_shift/su_max 0.000
_refine_ls_shift/su_mean 0.000
_refine_ls_structure_factor_coef Fsqd
_refine_ls_weighting_details 'w=1/[\s^2^(Fo^2^)+(0.0840P)^2^+0.1760P] where P=(Fo^2^+2Fc^2^)/3'
_refine_ls_weighting_scheme calc
_refine_ls_wR_factor_gt 0.1258
_refine_ls_wR_factor_ref 0.1296
_reflns_Friedel_coverage 0.736
_reflns_Friedel_fraction_full 0.999
_reflns_Friedel_fraction_max 0.999
_reflns_number_gt 3199
_reflns_number_total 3423
_reflns_threshold_expression 'I > 2\s(I)'
_cod_data_source_file c6cc03346f2.cif
_cod_data_source_block fxm-ly-3c1
_cod_original_cell_volume 1917.18(9)
_cod_database_code 7119649
_shelx_space_group_comment
;
The symmetry employed for this shelxl refinement is uniquely defined
by the following loop, which should always be used as a source of
symmetry information in preference to the above space-group names.
They are only intended as comments.
;
_reflns_odcompleteness_completeness 99.85
_reflns_odcompleteness_iscentric 1
_reflns_odcompleteness_theta 66.97
_olex2_refinement_description
;
1. Fixed Uiso
 At 1.2 times of:
  All C(H) groups, All C(H,H) groups
2.a Ternary CH refined with riding coordinates:
 C008(H008), C00E(H00E), C00H(H00H)
2.b Secondary CH2 refined with riding coordinates:
 C007(H00A,H00B), C00J(H00D,H00J), C00L(H00L,H00M)
2.c Aromatic/amide H refined with riding coordinates:
 C00A(H00C), C00F(H00F), C00G(H00G), C00I(H00I), C00K(H00K), C00M(H00N),
 C00N(H00O), C00O(H00P), C00P(H00Q), C00Q(H00R), C00R(H00S)
;
_shelx_shelxl_version_number 2014/7
_olex2_date_sample_data_collection 2015-11-23
_olex2_submission_special_instructions 'No special instructions were received'

loop_
_space_group_symop_operation_xyz
'x, y, z'
'-x+1/2, -y, z+1/2'
'-x, y+1/2, -z+1/2'
'x+1/2, -y+1/2, -z'

loop_
_atom_site_label
_atom_site_type_symbol
_atom_site_fract_x
_atom_site_fract_y
_atom_site_fract_z
_atom_site_U_iso_or_equiv
_atom_site_adp_type
_atom_site_occupancy
_atom_site_site_symmetry_order
_atom_site_calc_flag
_atom_site_refinement_flags_posn
_atom_site_refinement_flags_adp
_atom_site_refinement_flags_occupancy
_atom_site_disorder_assembly
_atom_site_disorder_group
Cl00 Cl 0.23965(10) 0.55123(10) 0.73981(8) 0.0817(4) Uani 1 1 d . . . . .
O002 O 0.8952(3) 0.4207(2) 0.79761(16) 0.0628(7) Uani 1 1 d . . . . .
O003 O 0.8931(4) 0.5040(3) 0.64729(16) 0.0764(9) Uani 1 1 d . . . . .
N004 N 0.8541(3) 0.6839(3) 0.70433(14) 0.0475(6) Uani 1 1 d . . . . .
C005 C 0.5769(3) 0.6594(3) 0.85378(16) 0.0440(6) Uani 1 1 d . . . . .
C006 C 0.8778(3) 0.5233(3) 0.78097(17) 0.0446(7) Uani 1 1 d . . . . .
C007 C 0.8449(3) 0.7347(3) 0.77776(16) 0.0455(6) Uani 1 1 d . . . . .
H00A H 0.7575 0.7791 0.7836 0.055 Uiso 1 1 calc R . . . .
H00B H 0.9236 0.7885 0.7868 0.055 Uiso 1 1 calc R . . . .
C008 C 0.7129(3) 0.6020(3) 0.87848(17) 0.0439(6) Uani 1 1 d . . . . .
H008 H 0.6973 0.5154 0.8747 0.053 Uiso 1 1 calc R . . . .
C009 C 0.8773(3) 0.5663(3) 0.70119(18) 0.0507(7) Uani 1 1 d . . . . .
C00A C 0.4809(3) 0.5900(3) 0.81488(19) 0.0492(7) Uani 1 1 d . . . . .
H00C H 0.5006 0.5098 0.8052 0.059 Uiso 1 1 calc R . . . .
C00B C 0.8495(3) 0.6285(3) 0.83101(16) 0.0417(6) Uani 1 1 d . . . . .
C00C C 0.7064(4) 0.7851(3) 0.60857(17) 0.0521(7) Uani 1 1 d . . . . .
C00D C 0.3567(3) 0.6400(3) 0.7907(2) 0.0540(7) Uani 1 1 d . . . . .
C00E C 0.7674(4) 0.6240(3) 0.95893(18) 0.0571(8) Uani 1 1 d . . . . .
H00E H 0.7043 0.5961 0.9981 0.068 Uiso 1 1 calc R . . . .
C00F C 0.3206(3) 0.7569(3) 0.8045(2) 0.0603(9) Uani 1 1 d . . . . .
H00F H 0.2355 0.7887 0.7879 0.072 Uiso 1 1 calc R . . . .
C00G C 0.5419(4) 0.7790(3) 0.86768(19) 0.0550(8) Uani 1 1 d . . . . .
H00G H 0.6048 0.8278 0.8932 0.066 Uiso 1 1 calc R . . . .
C00H C 0.9650(4) 0.6423(3) 0.89254(18) 0.0530(8) Uani 1 1 d . . . . .
H00H H 1.0629 0.6292 0.8769 0.064 Uiso 1 1 calc R . . . .
C00I C 0.9347(5) 0.7617(4) 0.92846(19) 0.0633(9) Uani 1 1 d . . . . .
H00I H 0.9887 0.8310 0.9240 0.076 Uiso 1 1 calc R . . . .
C00J C 0.9095(4) 0.5576(4) 0.95332(19) 0.0605(8) Uani 1 1 d . . . . .
H00D H 0.8997 0.4752 0.9370 0.073 Uiso 1 1 calc R . . . .
H00J H 0.9646 0.5613 0.9983 0.073 Uiso 1 1 calc R . . . .
C00K C 0.4146(4) 0.8252(3) 0.8438(2) 0.0635(9) Uani 1 1 d . . . . .
H00K H 0.3921 0.9045 0.8545 0.076 Uiso 1 1 calc R . . . .
C00L C 0.8519(4) 0.7607(4) 0.63924(19) 0.0604(9) Uani 1 1 d . . . . .
H00L H 0.9087 0.7235 0.6011 0.072 Uiso 1 1 calc R . . . .
H00M H 0.8958 0.8367 0.6516 0.072 Uiso 1 1 calc R . . . .
C00M C 0.6929(5) 0.8694(4) 0.5535(2) 0.0709(10) Uani 1 1 d . . . . .
H00N H 0.7725 0.9105 0.5373 0.085 Uiso 1 1 calc R . . . .
C00N C 0.4460(5) 0.8351(5) 0.5455(2) 0.0767(12) Uani 1 1 d . . . . .
H00O H 0.3586 0.8515 0.5243 0.092 Uiso 1 1 calc R . . . .
C00O C 0.8190(5) 0.7499(4) 0.96689(19) 0.0658(10) Uani 1 1 d . . . . .
H00P H 0.7759 0.8098 0.9946 0.079 Uiso 1 1 calc R . . . .
C00P C 0.5865(5) 0.7273(5) 0.6313(2) 0.0716(11) Uani 1 1 d . . . . .
H00Q H 0.5923 0.6701 0.6685 0.086 Uiso 1 1 calc R . . . .
C00Q C 0.5641(6) 0.8937(4) 0.5221(3) 0.0836(14) Uani 1 1 d . . . . .
H00R H 0.5574 0.9504 0.4848 0.100 Uiso 1 1 calc R . . . .
C00R C 0.4571(5) 0.7529(5) 0.5999(3) 0.0820(13) Uani 1 1 d . . . . .
H00S H 0.3768 0.7131 0.6163 0.098 Uiso 1 1 calc R . . . .

loop_
_atom_site_aniso_label
_atom_site_aniso_U_11
_atom_site_aniso_U_22
_atom_site_aniso_U_33
_atom_site_aniso_U_23
_atom_site_aniso_U_13
_atom_site_aniso_U_12
Cl00 0.0504(5) 0.0776(6) 0.1172(9) 0.0006(6) -0.0236(5) -0.0083(4)
O002 0.0597(14) 0.0484(12) 0.0804(16) -0.0063(11) -0.0155(13) 0.0125(11)
O003 0.087(2) 0.0813(18) 0.0607(14) -0.0318(14) 0.0131(14) -0.0092(16)
N004 0.0439(13) 0.0588(14) 0.0397(11) -0.0017(11) -0.0017(11) -0.0046(11)
C005 0.0387(14) 0.0484(15) 0.0448(14) 0.0046(12) 0.0066(12) 0.0014(12)
C006 0.0289(12) 0.0496(16) 0.0553(16) -0.0069(13) -0.0046(11) 0.0043(11)
C007 0.0455(15) 0.0448(14) 0.0462(15) -0.0027(12) 0.0055(12) -0.0046(12)
C008 0.0407(14) 0.0435(13) 0.0475(15) 0.0039(12) 0.0034(12) 0.0009(12)
C009 0.0412(15) 0.0607(18) 0.0503(16) -0.0119(14) 0.0024(13) -0.0047(14)
C00A 0.0404(14) 0.0475(15) 0.0597(17) 0.0047(13) 0.0052(14) 0.0021(12)
C00B 0.0358(13) 0.0448(14) 0.0443(14) -0.0012(12) -0.0007(12) -0.0003(11)
C00C 0.0612(18) 0.0552(16) 0.0400(14) -0.0066(13) -0.0030(14) -0.0062(15)
C00D 0.0376(15) 0.0571(17) 0.0673(19) 0.0098(16) 0.0007(14) -0.0023(13)
C00E 0.0568(19) 0.073(2) 0.0417(15) 0.0060(14) 0.0052(14) 0.0007(17)
C00F 0.0404(16) 0.066(2) 0.074(2) 0.0141(18) 0.0038(16) 0.0117(15)
C00G 0.0546(18) 0.0521(17) 0.0582(17) -0.0048(14) 0.0028(15) 0.0047(14)
C00H 0.0409(14) 0.070(2) 0.0482(15) -0.0049(15) -0.0037(14) -0.0065(15)
C00I 0.078(3) 0.063(2) 0.0490(16) -0.0081(15) -0.0151(18) -0.0135(18)
C00J 0.060(2) 0.069(2) 0.0527(17) 0.0077(16) -0.0145(16) 0.0044(18)
C00K 0.063(2) 0.0530(17) 0.074(2) -0.0010(17) 0.0074(19) 0.0164(16)
C00L 0.0564(18) 0.079(2) 0.0458(15) 0.0057(16) -0.0016(14) -0.0171(18)
C00M 0.086(3) 0.066(2) 0.061(2) 0.0062(18) -0.002(2) -0.005(2)
C00N 0.075(3) 0.092(3) 0.062(2) -0.025(2) -0.018(2) 0.023(2)
C00O 0.077(3) 0.073(2) 0.0470(16) -0.0123(16) -0.0093(17) 0.007(2)
C00P 0.062(2) 0.090(3) 0.0624(19) 0.014(2) -0.0092(18) -0.014(2)
C00Q 0.107(4) 0.074(3) 0.070(2) 0.006(2) -0.019(3) 0.017(3)
C00R 0.060(2) 0.111(4) 0.075(2) 0.000(3) -0.009(2) -0.012(2)

loop_
_atom_type_symbol
_atom_type_description
_atom_type_scat_dispersion_real
_atom_type_scat_dispersion_imag
_atom_type_scat_source
C C 0.0181 0.0091 'International Tables Vol C Tables 4.2.6.8 and 6.1.1.4'
H H 0.0000 0.0000 'International Tables Vol C Tables 4.2.6.8 and 6.1.1.4'
Cl Cl 0.3639 0.7018 'International Tables Vol C Tables 4.2.6.8 and 6.1.1.4'
N N 0.0311 0.0180 'International Tables Vol C Tables 4.2.6.8 and 6.1.1.4'
O O 0.0492 0.0322 'International Tables Vol C Tables 4.2.6.8 and 6.1.1.4'

loop_
_geom_angle_atom_site_label_1
_geom_angle_atom_site_label_2
_geom_angle_atom_site_label_3
_geom_angle
_geom_angle_site_symmetry_1
_geom_angle_site_symmetry_3
C007 N004 C00L 120.9(3) . .
C009 N004 C007 115.7(3) . .
C009 N004 C00L 123.1(3) . .
C00A C005 C008 118.3(3) . .
C00A C005 C00G 118.0(3) . .
C00G C005 C008 123.7(3) . .
O002 C006 C009 122.8(3) . .
O002 C006 C00B 128.1(3) . .
C00B C006 C009 109.1(3) . .
N004 C007 H00A 110.5 . .
N004 C007 H00B 110.5 . .
N004 C007 C00B 106.1(2) . .
H00A C007 H00B 108.7 . .
C00B C007 H00A 110.5 . .
C00B C007 H00B 110.5 . .
C005 C008 H008 105.6 . .
C005 C008 C00B 117.2(2) . .
C005 C008 C00E 119.5(3) . .
C00B C008 H008 105.6 . .
C00E C008 H008 105.6 . .
C00E C008 C00B 102.1(2) . .
O003 C009 N004 128.4(4) . .
O003 C009 C006 126.0(3) . .
N004 C009 C006 105.6(3) . .
C005 C00A H00C 120.1 . .
C00D C00A C005 119.8(3) . .
C00D C00A H00C 120.1 . .
C006 C00B C007 103.1(2) . .
C006 C00B C008 109.2(2) . .
C006 C00B C00H 112.4(2) . .
C007 C00B C008 117.8(2) . .
C007 C00B C00H 113.2(3) . .
C00H C00B C008 101.5(2) . .
C00M C00C C00L 118.4(3) . .
C00P C00C C00L 124.0(3) . .
C00P C00C C00M 117.6(4) . .
C00A C00D Cl00 118.7(3) . .
C00F C00D Cl00 118.5(3) . .
C00F C00D C00A 122.8(3) . .
C008 C00E H00E 115.3 . .
C00J C00E C008 98.6(3) . .
C00J C00E H00E 115.3 . .
C00O C00E C008 110.2(3) . .
C00O C00E H00E 115.3 . .
C00O C00E C00J 100.0(3) . .
C00D C00F H00F 121.3 . .
C00K C00F C00D 117.5(3) . .
C00K C00F H00F 121.3 . .
C005 C00G H00G 119.8 . .
C00K C00G C005 120.4(4) . .
C00K C00G H00G 119.8 . .
C00B C00H H00H 115.9 . .
C00I C00H C00B 105.2(3) . .
C00I C00H H00H 115.9 . .
C00I C00H C00J 99.5(3) . .
C00J C00H C00B 102.2(3) . .
C00J C00H H00H 115.9 . .
C00H C00I H00I 126.2 . .
C00O C00I C00H 107.6(3) . .
C00O C00I H00I 126.2 . .
C00E C00J C00H 92.8(3) . .
C00E C00J H00D 113.1 . .
C00E C00J H00J 113.1 . .
C00H C00J H00D 113.1 . .
C00H C00J H00J 113.1 . .
H00D C00J H00J 110.5 . .
C00F C00K C00G 121.5(3) . .
C00F C00K H00K 119.2 . .
C00G C00K H00K 119.2 . .
N004 C00L C00C 114.7(3) . .
N004 C00L H00L 108.6 . .
N004 C00L H00M 108.6 . .
C00C C00L H00L 108.6 . .
C00C C00L H00M 108.6 . .
H00L C00L H00M 107.6 . .
C00C C00M H00N 119.4 . .
C00Q C00M C00C 121.2(4) . .
C00Q C00M H00N 119.4 . .
C00Q C00N H00O 120.4 . .
C00R C00N H00O 120.4 . .
C00R C00N C00Q 119.2(4) . .
C00E C00O H00P 125.8 . .
C00I C00O C00E 108.5(3) . .
C00I C00O H00P 125.8 . .
C00C C00P H00Q 119.6 . .
C00C C00P C00R 120.8(4) . .
C00R C00P H00Q 119.6 . .
C00M C00Q H00R 119.9 . .
C00N C00Q C00M 120.3(4) . .
C00N C00Q H00R 119.9 . .
C00N C00R C00P 120.8(5) . .
C00N C00R H00S 119.6 . .
C00P C00R H00S 119.6 . .

loop_
_geom_bond_atom_site_label_1
_geom_bond_atom_site_label_2
_geom_bond_distance
_geom_bond_site_symmetry_2
Cl00 C00D 1.750(4) .
O002 C006 1.195(4) .
O003 C009 1.210(4) .
N004 C007 1.452(4) .
N004 C009 1.331(4) .
N004 C00L 1.461(4) .
C005 C008 1.506(4) .
C005 C00A 1.388(5) .
C005 C00G 1.397(5) .
C006 C009 1.527(5) .
C006 C00B 1.508(4) .
C007 H00A 0.9700 .
C007 H00B 0.9700 .
C007 C00B 1.530(4) .
C008 H008 0.9800 .
C008 C00B 1.582(4) .
C008 C00E 1.569(4) .
C00A H00C 0.9300 .
C00A C00D 1.373(5) .
C00B C00H 1.571(4) .
C00C C00L 1.510(5) .
C00C C00M 1.379(5) .
C00C C00P 1.369(6) .
C00D C00F 1.371(5) .
C00E H00E 0.9800 .
C00E C00J 1.539(5) .
C00E C00O 1.493(6) .
C00F H00F 0.9300 .
C00F C00K 1.370(6) .
C00G H00G 0.9300 .
C00G C00K 1.381(5) .
C00H H00H 0.9800 .
C00H C00I 1.511(5) .
C00H C00J 1.546(5) .
C00I H00I 0.9300 .
C00I C00O 1.305(6) .
C00J H00D 0.9700 .
C00J H00J 0.9700 .
C00K H00K 0.9300 .
C00L H00L 0.9700 .
C00L H00M 0.9700 .
C00M H00N 0.9300 .
C00M C00Q 1.372(7) .
C00N H00O 0.9300 .
C00N C00Q 1.363(8) .
C00N C00R 1.352(8) .
C00O H00P 0.9300 .
C00P H00Q 0.9300 .
C00P C00R 1.381(7) .
C00Q H00R 0.9300 .
C00R H00S 0.9300 .

loop_
_geom_torsion_atom_site_label_1
_geom_torsion_atom_site_label_2
_geom_torsion_atom_site_label_3
_geom_torsion_atom_site_label_4
_geom_torsion
_geom_torsion_site_symmetry_1
_geom_torsion_site_symmetry_2
_geom_torsion_site_symmetry_3
_geom_torsion_site_symmetry_4
Cl00 C00D C00F C00K -179.2(3) . . . .
O002 C006 C009 O003 0.5(5) . . . .
O002 C006 C009 N004 179.5(3) . . . .
O002 C006 C00B C007 177.2(3) . . . .
O002 C006 C00B C008 -56.9(4) . . . .
O002 C006 C00B C00H 55.0(4) . . . .
N004 C007 C00B C006 6.1(3) . . . .
N004 C007 C00B C008 -114.1(3) . . . .
N004 C007 C00B C00H 127.8(3) . . . .
C005 C008 C00B C006 -100.5(3) . . . .
C005 C008 C00B C007 16.5(4) . . . .
C005 C008 C00B C00H 140.7(3) . . . .
C005 C008 C00E C00J -175.4(3) . . . .
C005 C008 C00E C00O -71.4(4) . . . .
C005 C00A C00D Cl00 178.4(2) . . . .
C005 C00A C00D C00F -1.3(5) . . . .
C005 C00G C00K C00F -1.5(6) . . . .
C006 C00B C00H C00I 170.6(3) . . . .
C006 C00B C00H C00J -85.8(3) . . . .
C007 N004 C009 O003 -177.7(4) . . . .
C007 N004 C009 C006 3.3(4) . . . .
C007 N004 C00L C00C -89.9(4) . . . .
C007 C00B C00H C00I 54.3(3) . . . .
C007 C00B C00H C00J 157.9(3) . . . .
C008 C005 C00A C00D -179.2(3) . . . .
C008 C005 C00G C00K -179.5(3) . . . .
C008 C00B C00H C00I -72.9(3) . . . .
C008 C00B C00H C00J 30.7(3) . . . .
C008 C00E C00J C00H 61.9(3) . . . .
C008 C00E C00O C00I -69.2(4) . . . .
C009 N004 C007 C00B -6.2(4) . . . .
C009 N004 C00L C00C 96.4(4) . . . .
C009 C006 C00B C007 -4.5(3) . . . .
C009 C006 C00B C008 121.5(3) . . . .
C009 C006 C00B C00H -126.7(3) . . . .
C00A C005 C008 C00B 100.7(3) . . . .
C00A C005 C008 C00E -135.2(3) . . . .
C00A C005 C00G C00K 0.7(5) . . . .
C00A C00D C00F C00K 0.4(6) . . . .
C00B C006 C009 O003 -178.0(3) . . . .
C00B C006 C009 N004 1.1(3) . . . .
C00B C008 C00E C00J -44.3(3) . . . .
C00B C008 C00E C00O 59.8(3) . . . .
C00B C00H C00I C00O 71.5(4) . . . .
C00B C00H C00J C00E -57.5(3) . . . .
C00C C00M C00Q C00N 0.5(7) . . . .
C00C C00P C00R C00N 0.4(8) . . . .
C00D C00F C00K C00G 0.9(6) . . . .
C00E C008 C00B C006 127.0(3) . . . .
C00E C008 C00B C007 -116.0(3) . . . .
C00E C008 C00B C00H 8.1(3) . . . .
C00G C005 C008 C00B -79.2(4) . . . .
C00G C005 C008 C00E 45.0(4) . . . .
C00G C005 C00A C00D 0.7(5) . . . .
C00H C00I C00O C00E 0.2(4) . . . .
C00I C00H C00J C00E 50.4(3) . . . .
C00J C00E C00O C00I 33.9(4) . . . .
C00J C00H C00I C00O -34.1(4) . . . .
C00L N004 C007 C00B 179.6(3) . . . .
C00L N004 C009 O003 -3.7(6) . . . .
C00L N004 C009 C006 177.3(3) . . . .
C00L C00C C00M C00Q 178.5(4) . . . .
C00L C00C C00P C00R -178.9(4) . . . .
C00M C00C C00L N004 171.4(3) . . . .
C00M C00C C00P C00R 0.1(7) . . . .
C00O C00E C00J C00H -50.5(3) . . . .
C00P C00C C00L N004 -9.6(6) . . . .
C00P C00C C00M C00Q -0.6(6) . . . .
C00Q C00N C00R C00P -0.5(8) . . . .
C00R C00N C00Q C00M 0.0(7) . . . .
